data_7106041
loop_
_publ_author_name
'Ricardo Ceron-Camacho'
'Simon Hernandez'
'Ronan Le Lagadec'
'Alexander D. Ryabov'

_publ_section_title
;
 Cyclometalated [Os(C~N)x(N~N)3-x]^m+^ Mimetics of
 Tris(2,2'-bipyridine)osmium(II): Covering a 2 V Potencial Range by knwon
 (x = 0,1) and new (x = 3) species (C~N = o-2-phenylpiriinato)
;
_journal_name_full Chem.Commun.
_journal_page_first 2823
_journal_paper_doi 10.1039/c0cc04582a
_journal_volume 47
_journal_year 2011
_chemical_formula_moiety 'C33 H24 N3 Os'
_chemical_formula_sum 'C33 H24 N3 Os'
_chemical_formula_weight 652.75
_chemical_name_systematic
;
?
;
_space_group_IT_number 114
_symmetry_cell_setting tetragonal
_symmetry_space_group_name_Hall 'P -4 2n'
_symmetry_space_group_name_H-M 'P -4 21 c'
_atom_sites_solution_hydrogens geom
_atom_sites_solution_primary direct
_atom_sites_solution_secondary difmap
_audit_creation_method SHELXL-97
_audit_update_record
;
2010-05-05 # Formatted by publCIF
;
_cell_angle_alpha 90.00
_cell_angle_beta 90.00
_cell_angle_gamma 90.00
_cell_formula_units_Z 8
_cell_length_a 23.4566(10)
_cell_length_b 23.4566(10)
_cell_length_c 9.1255(8)
_cell_measurement_reflns_used 9900
_cell_measurement_temperature 298(2)
_cell_measurement_theta_max 25.23
_cell_measurement_theta_min 2.39
_cell_volume 5021.0(5)
_computing_cell_refinement 'SMART V 5.625 (Bruker, 1999)'
_computing_data_collection 'SMART V 5.625 (Bruker, 1999)'
_computing_data_reduction 'SAINT V 6.23A (Bruker, 1999)'
_computing_molecular_graphics 'SHELXTL V 6.12 (Sheldrick, 2000)'
_computing_publication_material 'SHELXTL V 6.12 (Sheldrick, 2000)'
_computing_structure_refinement 'SHELXL-97 (Sheldrick, 1997)'
_computing_structure_solution 'SHELXS-97 (Sheldrick, 1990)'
_diffrn_ambient_temperature 298(2)
_diffrn_detector_area_resol_mean 0.83
_diffrn_measured_fraction_theta_full 1.000
_diffrn_measured_fraction_theta_max 1.000
_diffrn_measurement_device_type 'Bruker Smart APEX AXS CCD area detector'
_diffrn_measurement_method 'omega scans'
_diffrn_radiation_monochromator graphite
_diffrn_radiation_source 'fine-focus sealed tube'
_diffrn_radiation_type MoK\a
_diffrn_radiation_wavelength 0.71073
_diffrn_reflns_av_R_equivalents 0.0679
_diffrn_reflns_av_sigmaI/netI 0.0385
_diffrn_reflns_limit_h_max 28
_diffrn_reflns_limit_h_min -28
_diffrn_reflns_limit_k_max 28
_diffrn_reflns_limit_k_min -28
_diffrn_reflns_limit_l_max 10
_diffrn_reflns_limit_l_min -10
_diffrn_reflns_number 54674
_diffrn_reflns_theta_full 25.35
_diffrn_reflns_theta_max 25.35
_diffrn_reflns_theta_min 1.74
_exptl_absorpt_coefficient_mu 5.107
_exptl_absorpt_correction_T_max 0.5716
_exptl_absorpt_correction_T_min 0.3711
_exptl_absorpt_correction_type empirical
_exptl_absorpt_process_details 'SHELXTL V 6.12 (Sheldrick, 2000)'
_exptl_crystal_colour Black
_exptl_crystal_density_diffrn 1.727
_exptl_crystal_density_method 'not measured'
_exptl_crystal_description Prism
_exptl_crystal_F_000 2552
_exptl_crystal_size_max 0.25
_exptl_crystal_size_mid 0.14
_exptl_crystal_size_min 0.12
_refine_diff_density_max 0.735
_refine_diff_density_min -0.364
_refine_diff_density_rms 0.070
_refine_ls_abs_structure_details 'Flack H D (1983), Acta Cryst. A39, 876-881'
_refine_ls_abs_structure_Flack -0.017(7)
_refine_ls_extinction_method none
_refine_ls_goodness_of_fit_ref 0.919
_refine_ls_hydrogen_treatment constr
_refine_ls_matrix_type full
_refine_ls_number_parameters 334
_refine_ls_number_reflns 4590
_refine_ls_number_restraints 0
_refine_ls_restrained_S_all 0.919
_refine_ls_R_factor_all 0.0296
_refine_ls_R_factor_gt 0.0242
_refine_ls_shift/su_max 0.001
_refine_ls_shift/su_mean 0.000
_refine_ls_structure_factor_coef Fsqd
_refine_ls_weighting_details 'calc w=1/[\s^2^(Fo^2^)+(0.0174P)^2^] where P=(Fo^2^+2Fc^2^)/3'
_refine_ls_weighting_scheme calc
_refine_ls_wR_factor_gt 0.0421
_refine_ls_wR_factor_ref 0.0431
_reflns_number_gt 4085
_reflns_number_total 4590
_reflns_threshold_expression >2sigma(I)
_cod_data_source_file C0CC04582A.TXT
_cod_data_source_block compund-1d
_cod_depositor_comments
;
The following automatic conversions were performed:

'_symmetry_cell_setting' value 'Tetragonal' changed to 'tetragonal'
according to the built-in table from CIF Core dictionary named
'cif_core.dic' version 2.4.1 from
2010-06-29.

'_exptl_absorpt_correction_type' value 'Empirical'
changed to 'empirical' according to the built-in table from CIF Core
dictionary named 'cif_core.dic' version 2.4.1 from 2010-06-29.

Automatic conversion script
Id: cif_fix_values 1646 2011-03-28 12:23:43Z adriana 
;
_cod_original_sg_symbol_H-M 'P-4 21c'
_cod_database_code 7106041

loop_
_symmetry_equiv_pos_as_xyz
'x, y, z'
'-x, -y, z'
'y, -x, -z'
'-y, x, -z'
'-x+1/2, y+1/2, -z+1/2'
'x+1/2, -y+1/2, -z+1/2'
'-y+1/2, -x+1/2, z+1/2'
'y+1/2, x+1/2, z+1/2'

loop_
_atom_site_label
_atom_site_type_symbol
_atom_site_fract_x
_atom_site_fract_y
_atom_site_fract_z
_atom_site_U_iso_or_equiv
_atom_site_adp_type
_atom_site_occupancy
_atom_site_symmetry_multiplicity
_atom_site_calc_flag
_atom_site_refinement_flags
_atom_site_disorder_assembly
_atom_site_disorder_group
Os1 Os 0.530692(7) 0.253960(7) 0.87277(2) 0.03417(5) Uani 1 1 d . . .
N1 N 0.54244(17) 0.17108(16) 0.9675(4) 0.0388(10) Uani 1 1 d . . .
C2 C 0.4980(2) 0.1338(2) 0.9489(6) 0.0442(14) Uani 1 1 d . . .
C3 C 0.4979(3) 0.0823(2) 1.0246(7) 0.0662(18) Uani 1 1 d . . .
H3 H 0.4679 0.0569 1.0120 0.079 Uiso 1 1 calc R . .
C4 C 0.5415(3) 0.0689(2) 1.1172(9) 0.0743(18) Uani 1 1 d . . .
H4 H 0.5410 0.0346 1.1681 0.089 Uiso 1 1 calc R . .
C5 C 0.5863(2) 0.1060(2) 1.1356(9) 0.0565(15) Uani 1 1 d . . .
H5 H 0.6161 0.0975 1.1991 0.068 Uiso 1 1 calc R . .
C6 C 0.5855(2) 0.1558(2) 1.0573(5) 0.0443(14) Uani 1 1 d . . .
H6 H 0.6163 0.1805 1.0667 0.053 Uiso 1 1 calc R . .
C7 C 0.4619(2) 0.2112(2) 0.7957(5) 0.0343(12) Uani 1 1 d . . .
C8 C 0.4547(2) 0.1546(2) 0.8482(6) 0.0418(13) Uani 1 1 d . . .
C9 C 0.4081(3) 0.1207(3) 0.8037(6) 0.0670(18) Uani 1 1 d . . .
H9 H 0.4035 0.0841 0.8413 0.080 Uiso 1 1 calc R . .
C10 C 0.3693(3) 0.1421(3) 0.7038(7) 0.0701(19) Uani 1 1 d . . .
H10 H 0.3389 0.1197 0.6731 0.084 Uiso 1 1 calc R . .
C11 C 0.3757(2) 0.1963(2) 0.6500(6) 0.0539(15) Uani 1 1 d . . .
H11 H 0.3498 0.2104 0.5820 0.065 Uiso 1 1 calc R . .
C12 C 0.4202(2) 0.2298(2) 0.6962(5) 0.0462(14) Uani 1 1 d . . .
H12 H 0.4229 0.2667 0.6596 0.055 Uiso 1 1 calc R . .
N13 N 0.48436(17) 0.28395(18) 1.0608(4) 0.0382(11) Uani 1 1 d . . .
C14 C 0.4641(2) 0.3382(2) 1.0529(6) 0.0367(12) Uani 1 1 d . . .
C15 C 0.4362(2) 0.3633(2) 1.1690(6) 0.0511(15) Uani 1 1 d . . .
H15 H 0.4228 0.4005 1.1606 0.061 Uiso 1 1 calc R . .
C16 C 0.4282(2) 0.3338(3) 1.2964(6) 0.0623(18) Uani 1 1 d . . .
H16 H 0.4094 0.3505 1.3753 0.075 Uiso 1 1 calc R . .
C17 C 0.4484(2) 0.2787(3) 1.3054(6) 0.0623(18) Uani 1 1 d . . .
H17 H 0.4437 0.2576 1.3909 0.075 Uiso 1 1 calc R . .
C18 C 0.4756(2) 0.2552(3) 1.1860(5) 0.0463(13) Uani 1 1 d . . .
H18 H 0.4885 0.2178 1.1925 0.056 Uiso 1 1 calc R . .
C19 C 0.5039(2) 0.33263(19) 0.8054(5) 0.0333(11) Uani 1 1 d . . .
C20 C 0.4733(2) 0.36483(19) 0.9088(5) 0.0359(12) Uani 1 1 d . . .
C21 C 0.4514(2) 0.4181(2) 0.8729(8) 0.0522(13) Uani 1 1 d . . .
H21 H 0.4323 0.4391 0.9443 0.063 Uiso 1 1 calc R . .
C22 C 0.4570(3) 0.4402(2) 0.7361(7) 0.0631(17) Uani 1 1 d . . .
H22 H 0.4411 0.4754 0.7127 0.076 Uiso 1 1 calc R . .
C23 C 0.4868(2) 0.4095(2) 0.6331(8) 0.0557(14) Uani 1 1 d . . .
H23 H 0.4911 0.4242 0.5391 0.067 Uiso 1 1 calc R . .
C24 C 0.5101(2) 0.3577(2) 0.6663(6) 0.0460(14) Uani 1 1 d . . .
H24 H 0.5306 0.3384 0.5946 0.055 Uiso 1 1 calc R . .
N25 N 0.61112(17) 0.28721(16) 0.9472(4) 0.0368(10) Uani 1 1 d . . .
C26 C 0.6541(2) 0.28525(19) 0.8470(6) 0.0384(13) Uani 1 1 d . . .
C27 C 0.7080(2) 0.3057(2) 0.8845(8) 0.0518(14) Uani 1 1 d . . .
H27 H 0.7374 0.3045 0.8162 0.062 Uiso 1 1 calc R . .
C28 C 0.7177(2) 0.3275(2) 1.0207(7) 0.0586(17) Uani 1 1 d . . .
H28 H 0.7537 0.3411 1.0453 0.070 Uiso 1 1 calc R . .
C29 C 0.6740(2) 0.3293(2) 1.1220(8) 0.0560(14) Uani 1 1 d . . .
H29 H 0.6800 0.3439 1.2155 0.067 Uiso 1 1 calc R . .
C30 C 0.6217(2) 0.3090(2) 1.0811(5) 0.0442(14) Uani 1 1 d . . .
H30 H 0.5921 0.3103 1.1488 0.053 Uiso 1 1 calc R . .
C31 C 0.5814(2) 0.2416(2) 0.6938(5) 0.0384(13) Uani 1 1 d . . .
C32 C 0.6380(2) 0.2616(2) 0.7056(5) 0.0391(13) Uani 1 1 d . . .
C33 C 0.6753(2) 0.2598(2) 0.5872(5) 0.0565(16) Uani 1 1 d . . .
H33 H 0.7125 0.2728 0.5983 0.068 Uiso 1 1 calc R . .
C34 C 0.6577(3) 0.2390(3) 0.4547(7) 0.0647(18) Uani 1 1 d . . .
H34 H 0.6828 0.2376 0.3760 0.078 Uiso 1 1 calc R . .
C35 C 0.6028(3) 0.2204(3) 0.4392(6) 0.0650(18) Uani 1 1 d . . .
H35 H 0.5904 0.2072 0.3485 0.078 Uiso 1 1 calc R . .
C36 C 0.5656(2) 0.2209(2) 0.5561(6) 0.0508(15) Uani 1 1 d . . .
H36 H 0.5288 0.2069 0.5429 0.061 Uiso 1 1 calc R . .

loop_
_atom_site_aniso_label
_atom_site_aniso_U_11
_atom_site_aniso_U_22
_atom_site_aniso_U_33
_atom_site_aniso_U_23
_atom_site_aniso_U_13
_atom_site_aniso_U_12
Os1 0.03477(10) 0.03594(11) 0.03181(8) -0.00271(12) 0.00117(11) 0.00052(8)
N1 0.041(3) 0.038(2) 0.037(2) -0.001(2) 0.004(2) 0.007(2)
C2 0.050(3) 0.032(3) 0.051(3) 0.001(3) 0.002(3) -0.001(3)
C3 0.078(5) 0.042(4) 0.078(5) 0.007(3) -0.010(4) -0.007(3)
C4 0.095(5) 0.047(3) 0.081(4) 0.019(4) -0.020(6) 0.002(4)
C5 0.058(3) 0.052(3) 0.060(4) 0.007(5) -0.003(5) 0.014(3)
C6 0.039(3) 0.047(3) 0.047(3) -0.007(3) -0.002(3) 0.007(3)
C7 0.038(3) 0.043(3) 0.022(2) -0.005(2) -0.004(2) -0.001(3)
C8 0.044(3) 0.040(3) 0.041(3) -0.005(3) -0.003(3) -0.005(2)
C9 0.072(4) 0.056(4) 0.073(5) 0.001(3) -0.010(4) -0.017(3)
C10 0.053(4) 0.082(5) 0.075(5) -0.006(4) -0.013(3) -0.019(4)
C11 0.053(3) 0.067(4) 0.042(4) -0.003(3) -0.013(3) -0.004(3)
C12 0.044(3) 0.053(4) 0.042(3) -0.002(3) 0.001(3) -0.002(3)
N13 0.030(2) 0.046(3) 0.039(3) -0.007(2) 0.002(2) -0.002(2)
C14 0.028(3) 0.037(3) 0.045(3) -0.014(2) -0.003(2) 0.002(2)
C15 0.046(3) 0.055(3) 0.052(4) -0.023(3) 0.001(3) 0.000(3)
C16 0.052(4) 0.095(5) 0.041(4) -0.020(4) 0.007(3) 0.008(4)
C17 0.054(4) 0.094(5) 0.039(3) 0.009(3) 0.002(3) 0.000(3)
C18 0.044(3) 0.059(4) 0.035(2) -0.001(3) 0.004(2) 0.002(4)
C19 0.032(3) 0.032(3) 0.036(3) 0.000(2) -0.003(2) -0.005(2)
C20 0.033(3) 0.033(3) 0.042(3) -0.007(2) -0.001(2) -0.004(2)
C21 0.052(3) 0.041(3) 0.063(4) -0.016(4) 0.007(4) 0.002(3)
C22 0.072(5) 0.040(3) 0.077(5) 0.010(3) -0.004(4) 0.005(3)
C23 0.060(3) 0.048(3) 0.060(3) 0.014(4) 0.002(4) -0.004(3)
C24 0.052(3) 0.044(3) 0.042(4) 0.009(3) 0.005(3) 0.001(3)
N25 0.041(3) 0.030(2) 0.039(3) 0.001(2) -0.003(2) 0.001(2)
C26 0.032(3) 0.035(3) 0.047(4) 0.010(3) 0.005(3) 0.003(2)
C27 0.040(3) 0.048(3) 0.068(4) 0.007(4) 0.006(4) 0.005(2)
C28 0.042(3) 0.051(4) 0.083(5) 0.002(4) -0.015(3) -0.007(3)
C29 0.057(3) 0.053(3) 0.058(4) -0.004(4) -0.021(4) -0.007(3)
C30 0.046(3) 0.048(3) 0.039(3) -0.004(3) 0.002(2) -0.006(3)
C31 0.039(3) 0.033(3) 0.044(3) -0.007(3) 0.003(2) 0.014(2)
C32 0.033(3) 0.037(3) 0.047(3) 0.006(3) 0.007(2) 0.009(2)
C33 0.050(3) 0.068(4) 0.051(4) 0.012(3) 0.011(3) 0.010(3)
C34 0.059(4) 0.079(5) 0.055(4) -0.001(4) 0.020(3) 0.021(4)
C35 0.076(5) 0.084(5) 0.035(3) -0.008(3) 0.003(3) 0.028(4)
C36 0.050(4) 0.064(4) 0.038(3) -0.009(3) 0.004(3) 0.018(3)

loop_
_atom_type_symbol
_atom_type_description
_atom_type_scat_dispersion_real
_atom_type_scat_dispersion_imag
_atom_type_scat_source
C C 0.0033 0.0016 'International Tables Vol C Tables 4.2.6.8 and 6.1.1.4'
H H 0.0000 0.0000 'International Tables Vol C Tables 4.2.6.8 and 6.1.1.4'
N N 0.0061 0.0033 'International Tables Vol C Tables 4.2.6.8 and 6.1.1.4'
Os Os -1.2165 7.6030 'International Tables Vol C Tables 4.2.6.8 and 6.1.1.4'

loop_
_geom_angle_atom_site_label_1
_geom_angle_atom_site_label_2
_geom_angle_atom_site_label_3
_geom_angle
_geom_angle_site_symmetry_1
_geom_angle_site_symmetry_3
_geom_angle_publ_flag
C7 Os1 C31 96.69(19) . . ?
C7 Os1 C19 95.60(18) . . ?
C31 Os1 C19 93.8(2) . . ?
C7 Os1 N1 78.07(17) . . ?
C31 Os1 N1 96.85(17) . . ?
C19 Os1 N1 168.15(17) . . ?
C7 Os1 N13 92.08(16) . . ?
C31 Os1 N13 168.46(18) . . ?
C19 Os1 N13 77.81(18) . . ?
N1 Os1 N13 92.30(16) . . ?
C7 Os1 N25 170.92(17) . . ?
C31 Os1 N25 78.05(18) . . ?
C19 Os1 N25 92.15(16) . . ?
N1 Os1 N25 95.09(15) . . ?
N13 Os1 N25 94.18(15) . . ?
C6 N1 C2 118.4(4) . . ?
C6 N1 Os1 125.5(3) . . ?
C2 N1 Os1 115.5(3) . . ?
N1 C2 C3 119.6(5) . . ?
N1 C2 C8 113.3(4) . . ?
C3 C2 C8 127.1(5) . . ?
C4 C3 C2 120.4(6) . . ?
C4 C3 H3 119.8 . . ?
C2 C3 H3 119.8 . . ?
C3 C4 C5 120.3(6) . . ?
C3 C4 H4 119.9 . . ?
C5 C4 H4 119.9 . . ?
C6 C5 C4 117.8(6) . . ?
C6 C5 H5 121.1 . . ?
C4 C5 H5 121.1 . . ?
N1 C6 C5 123.6(5) . . ?
N1 C6 H6 118.2 . . ?
C5 C6 H6 118.2 . . ?
C12 C7 C8 115.1(5) . . ?
C12 C7 Os1 128.7(4) . . ?
C8 C7 Os1 116.2(3) . . ?
C9 C8 C7 121.4(5) . . ?
C9 C8 C2 122.3(5) . . ?
C7 C8 C2 116.3(4) . . ?
C10 C9 C8 119.7(6) . . ?
C10 C9 H9 120.2 . . ?
C8 C9 H9 120.2 . . ?
C11 C10 C9 120.1(6) . . ?
C11 C10 H10 120.0 . . ?
C9 C10 H10 120.0 . . ?
C10 C11 C12 120.2(5) . . ?
C10 C11 H11 119.9 . . ?
C12 C11 H11 119.9 . . ?
C11 C12 C7 123.4(5) . . ?
C11 C12 H12 118.3 . . ?
C7 C12 H12 118.3 . . ?
C18 N13 C14 117.4(4) . . ?
C18 N13 Os1 126.4(3) . . ?
C14 N13 Os1 116.1(3) . . ?
N13 C14 C15 121.7(5) . . ?
N13 C14 C20 113.2(4) . . ?
C15 C14 C20 125.1(5) . . ?
C16 C15 C14 120.2(5) . . ?
C16 C15 H15 119.9 . . ?
C14 C15 H15 119.9 . . ?
C15 C16 C17 118.5(5) . . ?
C15 C16 H16 120.7 . . ?
C17 C16 H16 120.7 . . ?
C18 C17 C16 119.1(6) . . ?
C18 C17 H17 120.4 . . ?
C16 C17 H17 120.4 . . ?
N13 C18 C17 123.0(5) . . ?
N13 C18 H18 118.5 . . ?
C17 C18 H18 118.5 . . ?
C20 C19 C24 115.7(4) . . ?
C20 C19 Os1 116.1(3) . . ?
C24 C19 Os1 128.1(4) . . ?
C21 C20 C19 121.0(5) . . ?
C21 C20 C14 122.5(5) . . ?
C19 C20 C14 116.5(4) . . ?
C22 C21 C20 121.5(5) . . ?
C22 C21 H21 119.3 . . ?
C20 C21 H21 119.3 . . ?
C21 C22 C23 118.6(5) . . ?
C21 C22 H22 120.7 . . ?
C23 C22 H22 120.7 . . ?
C24 C23 C22 121.2(6) . . ?
C24 C23 H23 119.4 . . ?
C22 C23 H23 119.4 . . ?
C23 C24 C19 122.0(5) . . ?
C23 C24 H24 119.0 . . ?
C19 C24 H24 119.0 . . ?
C30 N25 C26 119.0(4) . . ?
C30 N25 Os1 125.9(3) . . ?
C26 N25 Os1 115.1(3) . . ?
N25 C26 C27 119.6(5) . . ?
N25 C26 C32 114.6(4) . . ?
C27 C26 C32 125.8(5) . . ?
C28 C27 C26 120.3(6) . . ?
C28 C27 H27 119.9 . . ?
C26 C27 H27 119.9 . . ?
C27 C28 C29 119.9(5) . . ?
C27 C28 H28 120.0 . . ?
C29 C28 H28 120.0 . . ?
C30 C29 C28 118.1(6) . . ?
C30 C29 H29 120.9 . . ?
C28 C29 H29 120.9 . . ?
N25 C30 C29 123.1(5) . . ?
N25 C30 H30 118.5 . . ?
C29 C30 H30 118.5 . . ?
C36 C31 C32 115.7(5) . . ?
C36 C31 Os1 127.9(4) . . ?
C32 C31 Os1 116.1(4) . . ?
C33 C32 C31 121.5(5) . . ?
C33 C32 C26 122.5(5) . . ?
C31 C32 C26 116.0(4) . . ?
C34 C33 C32 120.5(5) . . ?
C34 C33 H33 119.7 . . ?
C32 C33 H33 119.7 . . ?
C33 C34 C35 119.3(5) . . ?
C33 C34 H34 120.3 . . ?
C35 C34 H34 120.3 . . ?
C34 C35 C36 120.9(6) . . ?
C34 C35 H35 119.6 . . ?
C36 C35 H35 119.6 . . ?
C35 C36 C31 122.0(6) . . ?
C35 C36 H36 119.0 . . ?
C31 C36 H36 119.0 . . ?

loop_
_geom_bond_atom_site_label_1
_geom_bond_atom_site_label_2
_geom_bond_distance
_geom_bond_site_symmetry_2
_geom_bond_publ_flag
Os1 C7 2.026(5) . ?
Os1 C31 2.041(5) . ?
Os1 C19 2.044(5) . ?
Os1 N1 2.145(4) . ?
Os1 N13 2.149(4) . ?
Os1 N25 2.151(4) . ?
N1 C6 1.349(6) . ?
N1 C2 1.372(6) . ?
C2 C3 1.390(7) . ?
C2 C8 1.454(7) . ?
C3 C4 1.365(8) . ?
C3 H3 0.9300 . ?
C4 C5 1.373(7) . ?
C4 H4 0.9300 . ?
C5 C6 1.371(7) . ?
C5 H5 0.9300 . ?
C6 H6 0.9300 . ?
C7 C12 1.404(6) . ?
C7 C8 1.422(6) . ?
C8 C9 1.410(7) . ?
C9 C10 1.382(7) . ?
C9 H9 0.9300 . ?
C10 C11 1.372(8) . ?
C10 H10 0.9300 . ?
C11 C12 1.372(7) . ?
C11 H11 0.9300 . ?
C12 H12 0.9300 . ?
N13 C18 1.343(6) . ?
N13 C14 1.359(6) . ?
C14 C15 1.378(6) . ?
C14 C20 1.472(7) . ?
C15 C16 1.366(8) . ?
C15 H15 0.9300 . ?
C16 C17 1.379(8) . ?
C16 H16 0.9300 . ?
C17 C18 1.376(7) . ?
C17 H17 0.9300 . ?
C18 H18 0.9300 . ?
C19 C20 1.404(6) . ?
C19 C24 1.407(6) . ?
C20 C21 1.391(6) . ?
C21 C22 1.358(8) . ?
C21 H21 0.9300 . ?
C22 C23 1.374(8) . ?
C22 H22 0.9300 . ?
C23 C24 1.367(7) . ?
C23 H23 0.9300 . ?
C24 H24 0.9300 . ?
N25 C30 1.348(6) . ?
N25 C26 1.362(6) . ?
C26 C27 1.395(6) . ?
C26 C32 1.455(7) . ?
C27 C28 1.363(8) . ?
C27 H27 0.9300 . ?
C28 C29 1.381(8) . ?
C28 H28 0.9300 . ?
C29 C30 1.367(6) . ?
C29 H29 0.9300 . ?
C30 H30 0.9300 . ?
C31 C36 1.398(6) . ?
C31 C32 1.411(7) . ?
C32 C33 1.390(6) . ?
C33 C34 1.367(7) . ?
C33 H33 0.9300 . ?
C34 C35 1.368(8) . ?
C34 H34 0.9300 . ?
C35 C36 1.378(7) . ?
C35 H35 0.9300 . ?
C36 H36 0.9300 . ?
